data_4063653
loop_
_publ_author_name
'Zhang, Xue'
'Kandala, Srikanth'
'Yang, Li'
'Watson, William H.'
'Wang, Xiaoping'
'Hrovat, David A.'
'Borden, Weston Thatcher'
'Richmond, Michael G.'

_publ_section_title
;
 Experimental and Computational Studies of the Isomerization Reactions of
 Bidentate Phosphine Ligands in Triosmium Clusters: Kinetics of the
 Rearrangements from Bridged to Chelated Isomers and X-ray Structures of
 the Clusters Os3(CO)10(dppbz), 1,1-Os3(CO)10(dppbzF4),
 HOs3(CO)9[\m-1,2-PhP(C6H4-\h1)C6H4PPh2], and
 HOs3(CO)9[\m-1,2-PhP(C6H4-\h1)C6F4PPh2]
;
_journal_issue 5
_journal_name_full Organometallics
_journal_page_first 1253
_journal_paper_doi 10.1021/om100783f
_journal_volume 30
_journal_year 2011
_chemical_formula_moiety 'C40 H20 F4 O10 Os3 P2, 0.5(C6 H6)'
_chemical_formula_sum 'C43 H23 F4 O10 Os3 P2'
_chemical_formula_weight 1408.15
_chemical_name_systematic
; 
 ? 
;
_space_group_IT_number 2
_symmetry_cell_setting triclinic
_symmetry_space_group_name_Hall '-P 1'
_symmetry_space_group_name_H-M 'P -1'
_atom_sites_solution_hydrogens geom
_atom_sites_solution_primary direct
_atom_sites_solution_secondary difmap
_audit_creation_method SHELXL-97
_cell_angle_alpha 94.371(1)
_cell_angle_beta 101.218(1)
_cell_angle_gamma 106.671(1)
_cell_formula_units_Z 4
_cell_length_a 12.1322(5)
_cell_length_b 17.5733(8)
_cell_length_c 21.5981(10)
_cell_measurement_reflns_used 7519
_cell_measurement_temperature 100(2)
_cell_measurement_theta_max 27.07
_cell_measurement_theta_min 2.43
_cell_volume 4284.0(3)
_computing_cell_refinement 'APEX2 (Bruker-AXS, 2007)'
_computing_data_collection 'APEX2 (Bruker-AXS, 2007)'
_computing_data_reduction 'APEX2 (Bruker-AXS, 2007)'
_computing_structure_refinement 'SHELXL-97 (Sheldrick, 1997)'
_computing_structure_solution 'SHELXS-97 (Sheldrick, 1990)'
_diffrn_ambient_temperature 100(2)
_diffrn_measured_fraction_theta_full 0.998
_diffrn_measured_fraction_theta_max 0.998
_diffrn_measurement_device_type 'Bruker SAMRT APEX II CCD'
_diffrn_measurement_method '\w scans'
_diffrn_radiation_monochromator graphite
_diffrn_radiation_source 'fine-focus sealed tube'
_diffrn_radiation_type MoK\a
_diffrn_radiation_wavelength 0.71073
_diffrn_reflns_av_R_equivalents 0.0255
_diffrn_reflns_av_sigmaI/netI 0.0277
_diffrn_reflns_limit_h_max 15
_diffrn_reflns_limit_h_min -15
_diffrn_reflns_limit_k_max 22
_diffrn_reflns_limit_k_min -22
_diffrn_reflns_limit_l_max 27
_diffrn_reflns_limit_l_min -27
_diffrn_reflns_number 53669
_diffrn_reflns_theta_full 27.09
_diffrn_reflns_theta_max 27.09
_diffrn_reflns_theta_min 1.80
_exptl_absorpt_coefficient_mu 9.025
_exptl_absorpt_correction_T_max 0.5955
_exptl_absorpt_correction_T_min 0.1127
_exptl_absorpt_correction_type multi-scan
_exptl_absorpt_process_details SADABS
_exptl_crystal_colour yellow
_exptl_crystal_density_diffrn 2.183
_exptl_crystal_density_method 'not measured'
_exptl_crystal_description plate
_exptl_crystal_F_000 2620
_exptl_crystal_size_max 0.27
_exptl_crystal_size_mid 0.26
_exptl_crystal_size_min 0.06
_refine_diff_density_max 1.779
_refine_diff_density_min -1.696
_refine_diff_density_rms 0.129
_refine_ls_extinction_method none
_refine_ls_goodness_of_fit_ref 1.026
_refine_ls_hydrogen_treatment constr
_refine_ls_matrix_type full
_refine_ls_number_parameters 1128
_refine_ls_number_reflns 18867
_refine_ls_number_restraints 187
_refine_ls_restrained_S_all 1.354
_refine_ls_R_factor_all 0.0287
_refine_ls_R_factor_gt 0.0240
_refine_ls_shift/su_max 0.003
_refine_ls_shift/su_mean 0.000
_refine_ls_structure_factor_coef Fsqd
_refine_ls_weighting_details 'calc w=1/[\s^2^(Fo^2^)+(0.0249P)^2^+13.8682P] where P=(Fo^2^+2Fc^2^)/3'
_refine_ls_weighting_scheme calc
_refine_ls_wR_factor_gt 0.0590
_refine_ls_wR_factor_ref 0.0612
_reflns_number_gt 16921
_reflns_number_total 18867
_reflns_threshold_expression >2sigma(I)
_cod_data_source_file om100783f_si_004.cif
_cod_data_source_block Compound6
_cod_depositor_comments
;
The following automatic conversions were performed:

'_symmetry_cell_setting' value 'Triclinic' changed to 'triclinic'
according to /home/saulius/struct/CIF-dictionaries/cif_core.dic
dictionary named 'cif_core.dic' version 2.4.1 from 2010-06-29.

Automatic conversion script
Id: cif_fix_values 1715 2011-07-08 13:25:40Z adriana 
;
_cod_original_sg_symbol_H-M P-1
_cod_database_code 4063653

loop_
_symmetry_equiv_pos_as_xyz
'x, y, z'
'-x, -y, -z'

loop_
_atom_site_label
_atom_site_type_symbol
_atom_site_fract_x
_atom_site_fract_y
_atom_site_fract_z
_atom_site_U_iso_or_equiv
_atom_site_adp_type
_atom_site_occupancy
_atom_site_symmetry_multiplicity
_atom_site_calc_flag
_atom_site_refinement_flags
_atom_site_disorder_assembly
_atom_site_disorder_group
Os1 Os 0.260077(17) 0.946654(12) 0.776407(10) 0.01905(5) Uani 1 1 d . A .
Os2 Os 0.450945(19) 0.980639(14) 0.710841(11) 0.02663(6) Uani 1 1 d . . .
Os3 Os 0.497769(18) 0.957874(13) 0.843631(11) 0.02465(5) Uani 1 1 d . . .
P1 P 0.09098(11) 0.94215(8) 0.70517(6) 0.0169(2) Uani 1 1 d . A .
P2 P 0.14634(13) 0.92788(9) 0.84963(7) 0.0231(3) Uani 1 1 d D . .
C1 C 0.2302(5) 0.8335(3) 0.7580(3) 0.0235(11) Uani 1 1 d . . .
C2 C 0.2972(5) 1.0621(4) 0.7948(3) 0.0282(13) Uani 1 1 d . . .
C3 C 0.3997(5) 0.8651(4) 0.6834(3) 0.0336(14) Uani 1 1 d . . .
C4 C 0.4957(6) 1.0956(4) 0.7385(3) 0.0387(15) Uani 1 1 d . . .
C5 C 0.3618(5) 0.9930(4) 0.6305(3) 0.0273(12) Uani 1 1 d . . .
C6 C 0.6048(6) 0.9893(5) 0.6985(4) 0.0484(19) Uani 1 1 d . . .
C7 C 0.4623(5) 0.8436(4) 0.8157(3) 0.0304(13) Uani 1 1 d . . .
C8 C 0.5187(5) 1.0711(4) 0.8688(3) 0.0293(13) Uani 1 1 d . . .
C9 C 0.6626(6) 0.9766(4) 0.8523(4) 0.0428(17) Uani 1 1 d . . .
C10 C 0.4766(5) 0.9315(4) 0.9257(3) 0.0342(14) Uani 1 1 d . . .
O1 O 0.2071(4) 0.7644(2) 0.7475(2) 0.0319(9) Uani 1 1 d . A .
O2 O 0.3122(4) 1.1298(3) 0.8058(2) 0.0384(11) Uani 1 1 d . A .
O3 O 0.3727(5) 0.7994(3) 0.6628(2) 0.0423(11) Uani 1 1 d . . .
O4 O 0.5253(6) 1.1633(3) 0.7512(3) 0.0591(16) Uani 1 1 d . . .
O5 O 0.3076(4) 1.0008(3) 0.5838(2) 0.0364(10) Uani 1 1 d . . .
O6 O 0.6974(5) 0.9927(4) 0.6916(4) 0.083(2) Uani 1 1 d . . .
O7 O 0.4466(4) 0.7763(3) 0.8045(3) 0.0425(12) Uani 1 1 d . . .
O8 O 0.5369(4) 1.1370(3) 0.8863(2) 0.0374(11) Uani 1 1 d . . .
O9 O 0.7618(4) 0.9895(3) 0.8573(4) 0.070(2) Uani 1 1 d . . .
O10 O 0.4669(5) 0.9135(3) 0.9746(2) 0.0480(13) Uani 1 1 d . . .
C11 C -0.0348(4) 0.8908(3) 0.7393(3) 0.0185(10) Uani 1 1 d . . .
C12 C -0.0093(5) 0.8851(3) 0.8051(3) 0.0211(10) Uani 1 1 d . A .
C13 C -0.1018(5) 0.8490(3) 0.8330(3) 0.0275(12) Uani 1 1 d . . .
C14 C -0.2159(5) 0.8173(3) 0.7971(3) 0.0308(13) Uani 1 1 d . A .
C15 C -0.2409(5) 0.8232(3) 0.7332(3) 0.0263(12) Uani 1 1 d . . .
C16 C -0.1511(5) 0.8605(3) 0.7049(3) 0.0218(11) Uani 1 1 d . A .
C17 C 0.0674(5) 1.0389(3) 0.6951(3) 0.0208(10) Uani 1 1 d . . .
C18 C -0.0253(5) 1.0604(3) 0.7127(3) 0.0277(12) Uani 1 1 d . A .
H18 H -0.0808 1.0235 0.7303 0.033 Uiso 1 1 calc R . .
C19 C -0.0367(6) 1.1354(4) 0.7048(3) 0.0377(15) Uani 1 1 d . . .
H19 H -0.1012 1.1492 0.7160 0.045 Uiso 1 1 calc R A .
C20 C 0.0448(6) 1.1903(4) 0.6808(3) 0.0354(14) Uani 1 1 d . A .
H20 H 0.0371 1.2420 0.6764 0.042 Uiso 1 1 calc R . .
C21 C 0.1370(6) 1.1702(3) 0.6633(3) 0.0324(14) Uani 1 1 d . . .
H21 H 0.1928 1.2080 0.6466 0.039 Uiso 1 1 calc R A .
C22 C 0.1485(5) 1.0949(3) 0.6699(3) 0.0259(12) Uani 1 1 d . A .
H22 H 0.2119 1.0811 0.6574 0.031 Uiso 1 1 calc R . .
C23 C 0.0597(4) 0.8926(3) 0.6228(2) 0.0195(10) Uani 1 1 d . . .
C24 C 0.0049(5) 0.9232(3) 0.5716(3) 0.0293(13) Uani 1 1 d . A .
H24 H -0.0226 0.9677 0.5794 0.035 Uiso 1 1 calc R . .
C25 C -0.0092(6) 0.8885(4) 0.5096(3) 0.0369(15) Uani 1 1 d . . .
H25 H -0.0458 0.9097 0.4750 0.044 Uiso 1 1 calc R A .
C26 C 0.0292(6) 0.8235(4) 0.4978(3) 0.0375(15) Uani 1 1 d . A .
H26 H 0.0210 0.8007 0.4551 0.045 Uiso 1 1 calc R . .
C27 C 0.0796(6) 0.7916(4) 0.5479(3) 0.0353(14) Uani 1 1 d . . .
H27 H 0.1028 0.7452 0.5398 0.042 Uiso 1 1 calc R A .
C28 C 0.0968(5) 0.8266(4) 0.6100(3) 0.0280(12) Uani 1 1 d . A .
H28 H 0.1344 0.8053 0.6442 0.034 Uiso 1 1 calc R . .
C29 C 0.1504(5) 1.0187(4) 0.8977(3) 0.0289(13) Uani 1 1 d . A .
C30 C 0.2600(6) 1.0663(5) 0.9350(3) 0.0401(16) Uani 1 1 d . . .
H30 H 0.3288 1.0511 0.9339 0.048 Uiso 1 1 calc R A .
C31 C 0.2687(7) 1.1352(5) 0.9733(3) 0.0485(19) Uani 1 1 d . A .
H31 H 0.3430 1.1665 0.9994 0.058 Uiso 1 1 calc R . .
C32 C 0.1697(7) 1.1587(4) 0.9740(4) 0.0459(18) Uani 1 1 d . . .
H32 H 0.1761 1.2066 1.0000 0.055 Uiso 1 1 calc R A .
C33 C 0.0612(7) 1.1127(4) 0.9368(4) 0.0446(17) Uani 1 1 d . A .
H33 H -0.0067 1.1292 0.9374 0.054 Uiso 1 1 calc R . .
C34 C 0.0506(6) 1.0426(4) 0.8986(3) 0.0329(13) Uani 1 1 d . . .
H34 H -0.0243 1.0111 0.8732 0.039 Uiso 1 1 calc R A .
C35 C 0.1729(8) 0.8664(4) 0.9127(2) 0.026(2) Uani 0.717(6) 1 d PD A 1
C36 C 0.1865(9) 0.7935(4) 0.8945(2) 0.0357(19) Uani 0.717(6) 1 d PD A 1
H36 H 0.1776 0.7749 0.8508 0.043 Uiso 0.717(6) 1 calc PR A 1
C37 C 0.2141(10) 0.7469(4) 0.9427(3) 0.046(2) Uani 0.717(6) 1 d PD A 1
H37 H 0.2261 0.6971 0.9314 0.056 Uiso 0.717(6) 1 calc PR A 1
C38 C 0.2236(9) 0.7742(4) 1.0062(2) 0.038(2) Uani 0.717(6) 1 d PD A 1
H38 H 0.2403 0.7423 1.0382 0.045 Uiso 0.717(6) 1 calc PR A 1
C39 C 0.2087(8) 0.8479(4) 1.02288(19) 0.0307(19) Uani 0.717(6) 1 d PD A 1
H39 H 0.2163 0.8668 1.0664 0.037 Uiso 0.717(6) 1 calc PR A 1
C40 C 0.1827(9) 0.8940(4) 0.9759(2) 0.0292(19) Uani 0.717(6) 1 d PD A 1
H40 H 0.1717 0.9442 0.9872 0.035 Uiso 0.717(6) 1 calc PR A 1
C35B C 0.137(2) 0.8441(6) 0.9003(6) 0.026(2) Uani 0.283(6) 1 d PD A 2
C36B C 0.088(2) 0.7646(7) 0.8741(5) 0.0357(19) Uani 0.283(6) 1 d PD A 2
H36B H 0.0549 0.7499 0.8296 0.043 Uiso 0.283(6) 1 calc PR A 2
C37B C 0.088(2) 0.7052(5) 0.9151(7) 0.046(2) Uani 0.283(6) 1 d PD A 2
H37B H 0.0529 0.6500 0.8983 0.056 Uiso 0.283(6) 1 calc PR A 2
C38B C 0.138(2) 0.7276(7) 0.9799(6) 0.038(2) Uani 0.283(6) 1 d PD A 2
H38B H 0.1386 0.6877 1.0072 0.045 Uiso 0.283(6) 1 calc PR A 2
C39B C 0.189(2) 0.8083(8) 1.0046(5) 0.0307(19) Uani 0.283(6) 1 d PD A 2
H39B H 0.2262 0.8236 1.0486 0.037 Uiso 0.283(6) 1 calc PR A 2
C40B C 0.184(2) 0.8667(6) 0.9651(7) 0.0292(19) Uani 0.283(6) 1 d PD A 2
H40B H 0.2136 0.9219 0.9824 0.035 Uiso 0.283(6) 1 calc PR A 2
F1 F -0.0827(3) 0.8451(2) 0.89541(17) 0.0379(9) Uani 1 1 d . A .
F2 F -0.3028(3) 0.7821(2) 0.8253(2) 0.0422(9) Uani 1 1 d . . .
F3 F -0.3524(3) 0.7942(2) 0.69896(19) 0.0387(9) Uani 1 1 d . A .
F4 F -0.1806(3) 0.8667(2) 0.64272(16) 0.0286(7) Uani 1 1 d . . .
Os4 Os 0.748192(19) 0.467124(12) 0.703176(10) 0.02128(5) Uani 1 1 d . B .
Os5 Os 0.978450(19) 0.549843(13) 0.678805(11) 0.02429(5) Uani 1 1 d . . .
Os6 Os 0.77126(2) 0.499812(13) 0.575004(10) 0.02370(5) Uani 1 1 d . . .
P3 P 0.77493(17) 0.43958(10) 0.80555(8) 0.0324(4) Uani 1 1 d D . .
P4 P 0.54947(14) 0.41859(8) 0.69755(7) 0.0247(3) Uani 1 1 d . . .
C41 C 0.7645(6) 0.3636(3) 0.6785(3) 0.0286(12) Uani 1 1 d . . .
C42 C 0.7423(5) 0.5742(3) 0.7261(3) 0.0257(12) Uani 1 1 d . . .
C43 C 1.0014(6) 0.4443(4) 0.6728(3) 0.0348(14) Uani 1 1 d . . .
C44 C 0.9487(5) 0.6521(4) 0.6892(3) 0.0333(14) Uani 1 1 d . . .
C45 C 1.0831(5) 0.5791(4) 0.7607(3) 0.0320(13) Uani 1 1 d . . .
C46 C 1.0806(5) 0.5886(4) 0.6226(3) 0.0300(13) Uani 1 1 d . . .
C47 C 0.8156(6) 0.4029(4) 0.5600(3) 0.0316(13) Uani 1 1 d . . .
C48 C 0.7333(5) 0.5978(4) 0.5965(3) 0.0284(12) Uani 1 1 d . . .
C49 C 0.8429(5) 0.5439(4) 0.5090(3) 0.0308(13) Uani 1 1 d . . .
C50 C 0.6124(5) 0.4462(4) 0.5302(3) 0.0288(12) Uani 1 1 d . . .
O11 O 0.7734(4) 0.3008(3) 0.6674(2) 0.0378(11) Uani 1 1 d . B .
O12 O 0.7342(4) 0.6357(2) 0.7410(2) 0.0335(10) Uani 1 1 d . B .
O13 O 1.0260(5) 0.3866(3) 0.6714(3) 0.0483(13) Uani 1 1 d . . .
O14 O 0.9401(4) 0.7149(3) 0.6970(3) 0.0472(13) Uani 1 1 d . . .
O15 O 1.1485(4) 0.5992(3) 0.8094(2) 0.0465(12) Uani 1 1 d . . .
O16 O 1.1410(4) 0.6114(3) 0.5895(2) 0.0397(11) Uani 1 1 d . . .
O17 O 0.8394(5) 0.3465(3) 0.5473(2) 0.0448(12) Uani 1 1 d . . .
O18 O 0.7093(4) 0.6554(3) 0.6049(2) 0.0365(10) Uani 1 1 d . . .
O19 O 0.8827(4) 0.5702(3) 0.4685(2) 0.0431(11) Uani 1 1 d . . .
O20 O 0.5179(4) 0.4141(3) 0.5022(2) 0.0409(11) Uani 1 1 d . . .
C51 C 0.6298(7) 0.3858(4) 0.8198(3) 0.0387(14) Uani 0.675(6) 1 d PDU B 1
C52 C 0.5293(6) 0.3762(4) 0.7721(3) 0.0332(12) Uani 0.675(6) 1 d PDU B 1
C53 C 0.4221(8) 0.3408(16) 0.7875(7) 0.0363(16) Uani 0.675(6) 1 d PDU B 1
C54 C 0.4172(9) 0.3174(6) 0.8474(4) 0.0290(17) Uani 0.675(6) 1 d PDU B 1
C55 C 0.5164(10) 0.3286(5) 0.8927(4) 0.0297(17) Uani 0.675(6) 1 d PDU B 1
C56 C 0.6260(9) 0.3661(5) 0.8817(4) 0.0268(18) Uani 0.675(6) 1 d PDU B 1
F5 F 0.3200(6) 0.3320(8) 0.7448(4) 0.0377(15) Uani 0.675(6) 1 d PDU B 1
F6 F 0.3098(6) 0.2845(4) 0.8589(3) 0.0353(14) Uani 0.675(6) 1 d PDU B 1
F7 F 0.5090(6) 0.3029(4) 0.9495(3) 0.0384(14) Uani 0.675(6) 1 d PDU B 1
F8 F 0.7223(5) 0.3786(4) 0.9290(3) 0.0316(12) Uani 0.675(6) 1 d PDU B 1
C51B C 0.6298(7) 0.3858(4) 0.8198(3) 0.0387(14) Uani 0.325(6) 1 d PD B 2
C52B C 0.5293(6) 0.3762(4) 0.7721(3) 0.0332(12) Uani 0.325(6) 1 d PD B 2
C53B C 0.4120(10) 0.341(3) 0.7746(14) 0.0363(16) Uani 0.325(6) 1 d PD B 2
C54B C 0.3788(13) 0.3031(14) 0.8262(9) 0.0290(17) Uani 0.325(6) 1 d PD B 2
C55B C 0.4723(14) 0.3032(12) 0.8723(8) 0.0297(17) Uani 0.325(6) 1 d PD B 2
C56B C 0.5868(12) 0.3379(11) 0.8674(7) 0.0268(18) Uani 0.325(6) 1 d PD B 2
F5B F 0.3177(12) 0.3388(18) 0.7274(9) 0.0377(15) Uani 0.325(6) 1 d PD B 2
F6B F 0.2663(11) 0.2738(9) 0.8327(7) 0.0353(14) Uani 0.325(6) 1 d PD B 2
F7B F 0.4491(13) 0.2715(8) 0.9255(6) 0.0384(14) Uani 0.325(6) 1 d PD B 2
F8B F 0.6736(11) 0.3377(8) 0.9159(5) 0.0316(12) Uani 0.325(6) 1 d PD B 2
C57 C 0.8398(5) 0.5241(3) 0.8731(2) 0.0264(18) Uani 0.711(6) 1 d PGD B 1
C58 C 0.7784(5) 0.5798(4) 0.8736(2) 0.035(2) Uani 0.711(6) 1 d PGD B 1
H58 H 0.7093 0.5729 0.8414 0.042 Uiso 0.711(6) 1 calc PR B 1
C59 C 0.8180(6) 0.6455(3) 0.9213(3) 0.042(2) Uani 0.711(6) 1 d PGD B 1
H59 H 0.7760 0.6835 0.9217 0.050 Uiso 0.711(6) 1 calc PR B 1
C60 C 0.9190(6) 0.6555(3) 0.9684(3) 0.051(3) Uani 0.711(6) 1 d PGD B 1
H60 H 0.9461 0.7005 1.0010 0.061 Uiso 0.711(6) 1 calc PR B 1
C61 C 0.9804(5) 0.5999(4) 0.9679(3) 0.047(2) Uani 0.711(6) 1 d PGD B 1
H61 H 1.0495 0.6068 1.0001 0.057 Uiso 0.711(6) 1 calc PR B 1
C62 C 0.9408(5) 0.5342(3) 0.9202(3) 0.0362(19) Uani 0.711(6) 1 d PGD B 1
H62 H 0.9828 0.4961 0.9198 0.043 Uiso 0.711(6) 1 calc PR B 1
C57B C 0.7866(15) 0.5096(10) 0.8763(5) 0.0264(18) Uani 0.289(6) 1 d PD B 2
C58B C 0.7268(17) 0.5655(12) 0.8728(6) 0.035(2) Uani 0.289(6) 1 d PD B 2
H58B H 0.6730 0.5663 0.8347 0.042 Uiso 0.289(6) 1 calc PR B 2
C59B C 0.7477(19) 0.6220(11) 0.9278(7) 0.042(2) Uani 0.289(6) 1 d PD B 2
H59B H 0.7086 0.6617 0.9265 0.050 Uiso 0.289(6) 1 calc PR B 2
C60B C 0.825(2) 0.6191(11) 0.9835(6) 0.051(3) Uani 0.289(6) 1 d PD B 2
H60B H 0.8438 0.6593 1.0192 0.061 Uiso 0.289(6) 1 calc PR B 2
C61B C 0.8760(19) 0.5575(11) 0.9869(5) 0.047(2) Uani 0.289(6) 1 d PD B 2
H61B H 0.9239 0.5530 1.0260 0.057 Uiso 0.289(6) 1 calc PR B 2
C62B C 0.8565(18) 0.5025(9) 0.9331(7) 0.0362(19) Uani 0.289(6) 1 d PD B 2
H62B H 0.8910 0.4603 0.9352 0.043 Uiso 0.289(6) 1 calc PR B 2
C63 C 0.8615(6) 0.3718(4) 0.8242(3) 0.0322(14) Uani 1 1 d . B .
C64 C 0.9828(7) 0.4002(5) 0.8299(4) 0.0482(19) Uani 1 1 d . . .
H64 H 1.0189 0.4553 0.8278 0.058 Uiso 1 1 calc R B .
C65 C 1.0527(7) 0.3497(5) 0.8386(4) 0.052(2) Uani 1 1 d . B .
H65 H 1.1357 0.3704 0.8430 0.062 Uiso 1 1 calc R . .
C66 C 1.0003(7) 0.2692(4) 0.8406(3) 0.0435(17) Uani 1 1 d . . .
H66 H 1.0474 0.2342 0.8464 0.052 Uiso 1 1 calc R B .
C67 C 0.8800(7) 0.2396(4) 0.8344(3) 0.0386(15) Uani 1 1 d . B .
H67 H 0.8443 0.1843 0.8359 0.046 Uiso 1 1 calc R . .
C68 C 0.8098(6) 0.2906(4) 0.8258(3) 0.0346(14) Uani 1 1 d . . .
H68 H 0.7268 0.2697 0.8211 0.042 Uiso 1 1 calc R B .
C69 C 0.4515(6) 0.3372(3) 0.6352(3) 0.0319(13) Uani 1 1 d . B .
C70 C 0.4827(7) 0.2676(4) 0.6284(4) 0.051(2) Uani 1 1 d . . .
H70 H 0.5501 0.2625 0.6565 0.061 Uiso 1 1 calc R B .
C71 C 0.4153(8) 0.2055(5) 0.5806(5) 0.067(3) Uani 1 1 d . B .
H71 H 0.4362 0.1576 0.5763 0.081 Uiso 1 1 calc R . .
C72 C 0.3191(8) 0.2126(5) 0.5393(5) 0.061(3) Uani 1 1 d . . .
H72 H 0.2748 0.1703 0.5058 0.074 Uiso 1 1 calc R B .
C73 C 0.2859(7) 0.2816(4) 0.5463(4) 0.0489(19) Uani 1 1 d . B .
H73 H 0.2181 0.2861 0.5181 0.059 Uiso 1 1 calc R . .
C74 C 0.3517(6) 0.3436(4) 0.5943(3) 0.0364(15) Uani 1 1 d . . .
H74 H 0.3288 0.3907 0.5994 0.044 Uiso 1 1 calc R B .
C75 C 0.4747(5) 0.4952(3) 0.6988(3) 0.0265(12) Uani 1 1 d . B .
C76 C 0.4618(5) 0.5354(3) 0.6457(3) 0.0296(13) Uani 1 1 d . . .
H76 H 0.4869 0.5202 0.6089 0.035 Uiso 1 1 calc R B .
C77 C 0.4122(6) 0.5977(4) 0.6467(3) 0.0330(14) Uani 1 1 d . B .
H77 H 0.4026 0.6244 0.6104 0.040 Uiso 1 1 calc R . .
C78 C 0.3770(6) 0.6207(4) 0.7000(3) 0.0341(14) Uani 1 1 d . . .
H78 H 0.3423 0.6627 0.7002 0.041 Uiso 1 1 calc R B .
C79 C 0.3922(6) 0.5827(4) 0.7532(3) 0.0356(14) Uani 1 1 d . B .
H79 H 0.3690 0.5994 0.7902 0.043 Uiso 1 1 calc R . .
C80 C 0.4410(5) 0.5205(3) 0.7531(3) 0.0314(13) Uani 1 1 d . . .
H80 H 0.4516 0.4950 0.7900 0.038 Uiso 1 1 calc R B .
C1S C 0.4453(5) 1.0000(3) 0.4719(3) 0.090(3) Uiso 0.50 1 d PRD C -1
H1S H 0.4454 1.0486 0.4553 0.108 Uiso 0.50 1 d PR D -1
C2S C 0.5415(5) 1.0000(3) 0.5166(3) 0.090(3) Uiso 0.50 1 d PRD C -1
H2S H 0.6062 1.0474 0.5324 0.108 Uiso 0.50 1 calc PR E -1
C3S C 0.5401(5) 0.9240(3) 0.5388(3) 0.090(3) Uiso 0.50 1 d PRD C -1
H3S H 0.6063 0.9204 0.5689 0.108 Uiso 0.50 1 calc PR F -1
C4S C 0.4425(5) 0.8563(3) 0.5163(3) 0.090(3) Uiso 0.50 1 d PRD C -1
H4S H 0.4416 0.8069 0.5315 0.108 Uiso 0.50 1 calc PR G -1
C5S C 0.3463(5) 0.8611(3) 0.4716(3) 0.090(3) Uiso 0.50 1 d PRD C -1
H5S H 0.2796 0.8148 0.4563 0.108 Uiso 0.50 1 calc PR H -1
C6S C 0.3477(5) 0.9334(3) 0.4494(3) 0.090(3) Uiso 0.50 1 d PRD C -1
H6S H 0.2819 0.9370 0.4190 0.108 Uiso 0.50 1 calc PR I -1
C7S C 0.5821(5) 0.4742(3) 1.0428(3) 0.118(5) Uiso 0.50 1 d PRD . 1
H7S H 0.6365 0.4591 1.0735 0.142 Uiso 0.50 1 calc PR J 1
C8S C 0.4603(8) 0.4397(14) 1.0343(12) 0.118(5) Uiso 0.50 1 d PD K 1
H8S H 0.4316 0.3953 1.0555 0.142 Uiso 0.50 1 calc PR K 1
C9S C 0.3797(11) 0.4681(13) 0.9958(11) 0.118(5) Uiso 0.50 1 d PD . 1
H9S H 0.2981 0.4482 0.9957 0.142 Uiso 0.50 1 calc PR . 1
C7B C 0.617(4) 0.360(2) 1.077(2) 0.118(5) Uiso 0.25 1 d PG L -2
H7B H 0.6495 0.3170 1.0797 0.142 Uiso 0.25 1 calc PR L -2
C8B C 0.686(3) 0.436(3) 1.070(2) 0.118(5) Uiso 0.25 1 d PG L -2
H8B H 0.7657 0.4440 1.0674 0.142 Uiso 0.25 1 calc PR L -2
C9B C 0.638(3) 0.4986(19) 1.0667(19) 0.118(5) Uiso 0.25 1 d PG L -2
H9B H 0.6855 0.5502 1.0616 0.142 Uiso 0.25 1 calc PR L -2
C10B C 0.522(4) 0.486(2) 1.0706(19) 0.118(5) Uiso 0.25 1 d PG L -2
H10B H 0.4890 0.5294 1.0683 0.142 Uiso 0.25 1 calc PR L -2
C11B C 0.453(3) 0.411(3) 1.0779(19) 0.118(5) Uiso 0.25 1 d PG L -2
H11B H 0.3728 0.4023 1.0806 0.142 Uiso 0.25 1 calc PR L -2
C12B C 0.500(3) 0.3477(19) 1.081(2) 0.118(5) Uiso 0.25 1 d PG L -2
H12B H 0.4530 0.2961 1.0864 0.142 Uiso 0.25 1 calc PR L -2

loop_
_atom_site_aniso_label
_atom_site_aniso_U_11
_atom_site_aniso_U_22
_atom_site_aniso_U_33
_atom_site_aniso_U_23
_atom_site_aniso_U_13
_atom_site_aniso_U_12
Os1 0.01508(9) 0.02108(10) 0.02010(10) -0.00270(8) -0.00018(8) 0.00838(8)
Os2 0.02002(11) 0.03048(12) 0.03021(12) 0.00620(9) 0.00689(9) 0.00779(9)
Os3 0.01613(10) 0.02888(12) 0.02729(12) -0.00086(9) -0.00145(8) 0.00982(8)
P1 0.0146(6) 0.0182(6) 0.0170(6) 0.0008(5) 0.0022(5) 0.0054(5)
P2 0.0248(7) 0.0311(7) 0.0175(7) 0.0008(6) 0.0020(5) 0.0173(6)
C1 0.016(2) 0.027(3) 0.025(3) -0.005(2) 0.000(2) 0.008(2)
C2 0.020(3) 0.030(3) 0.031(3) -0.006(2) -0.006(2) 0.012(2)
C3 0.028(3) 0.038(4) 0.039(4) 0.010(3) 0.014(3) 0.012(3)
C4 0.043(4) 0.036(4) 0.030(3) 0.007(3) 0.007(3) 0.003(3)
C5 0.026(3) 0.029(3) 0.029(3) 0.001(2) 0.013(3) 0.009(2)
C6 0.028(3) 0.056(5) 0.068(5) 0.026(4) 0.019(3) 0.014(3)
C7 0.019(3) 0.035(3) 0.035(3) 0.001(3) -0.001(2) 0.011(2)
C8 0.021(3) 0.040(4) 0.024(3) -0.002(3) -0.004(2) 0.013(2)
C9 0.026(3) 0.033(3) 0.065(5) -0.012(3) 0.000(3) 0.013(3)
C10 0.026(3) 0.042(4) 0.031(3) 0.000(3) -0.008(3) 0.017(3)
O1 0.026(2) 0.025(2) 0.042(3) -0.0058(18) 0.0021(18) 0.0092(17)
O2 0.034(2) 0.026(2) 0.046(3) -0.010(2) -0.012(2) 0.0128(19)
O3 0.053(3) 0.034(3) 0.048(3) 0.009(2) 0.022(2) 0.019(2)
O4 0.089(4) 0.031(3) 0.042(3) 0.001(2) 0.015(3) -0.004(3)
O5 0.040(3) 0.042(3) 0.028(2) 0.006(2) 0.008(2) 0.014(2)
O6 0.032(3) 0.094(5) 0.142(7) 0.047(5) 0.040(4) 0.027(3)
O7 0.034(2) 0.030(2) 0.056(3) -0.001(2) -0.008(2) 0.012(2)
O8 0.033(2) 0.036(3) 0.036(3) -0.007(2) -0.0100(19) 0.015(2)
O9 0.019(2) 0.052(3) 0.131(6) -0.018(4) 0.006(3) 0.013(2)
O10 0.046(3) 0.064(3) 0.029(3) 0.008(2) -0.004(2) 0.018(3)
C11 0.017(2) 0.015(2) 0.025(3) 0.003(2) 0.006(2) 0.0053(19)
C12 0.024(3) 0.021(3) 0.020(3) 0.002(2) 0.004(2) 0.009(2)
C13 0.036(3) 0.024(3) 0.025(3) 0.004(2) 0.010(2) 0.010(2)
C14 0.029(3) 0.024(3) 0.045(4) 0.008(3) 0.022(3) 0.006(2)
C15 0.018(3) 0.023(3) 0.035(3) 0.001(2) 0.005(2) 0.004(2)
C16 0.019(2) 0.019(2) 0.025(3) 0.001(2) 0.001(2) 0.005(2)
C17 0.020(2) 0.021(3) 0.019(3) 0.001(2) -0.001(2) 0.005(2)
C18 0.025(3) 0.024(3) 0.035(3) 0.005(2) 0.006(2) 0.009(2)
C19 0.043(4) 0.032(3) 0.043(4) 0.003(3) 0.008(3) 0.021(3)
C20 0.053(4) 0.021(3) 0.032(3) 0.004(2) 0.004(3) 0.014(3)
C21 0.044(4) 0.022(3) 0.022(3) 0.006(2) 0.002(3) 0.000(3)
C22 0.026(3) 0.027(3) 0.021(3) 0.002(2) 0.004(2) 0.004(2)
C23 0.017(2) 0.020(2) 0.018(2) -0.001(2) 0.003(2) 0.0004(19)
C24 0.034(3) 0.023(3) 0.023(3) 0.002(2) -0.002(2) 0.003(2)
C25 0.047(4) 0.034(3) 0.021(3) 0.005(3) 0.001(3) 0.003(3)
C26 0.044(4) 0.039(4) 0.022(3) -0.003(3) 0.007(3) 0.003(3)
C27 0.040(4) 0.037(3) 0.028(3) -0.008(3) 0.006(3) 0.015(3)
C28 0.031(3) 0.031(3) 0.021(3) -0.002(2) 0.002(2) 0.012(2)
C29 0.028(3) 0.036(3) 0.024(3) -0.005(2) 0.003(2) 0.017(3)
C30 0.026(3) 0.062(5) 0.029(3) -0.016(3) 0.001(3) 0.017(3)
C31 0.042(4) 0.058(5) 0.033(4) -0.021(3) 0.001(3) 0.008(3)
C32 0.057(5) 0.039(4) 0.039(4) -0.015(3) 0.012(3) 0.017(3)
C33 0.048(4) 0.046(4) 0.048(4) -0.007(3) 0.013(3) 0.029(3)
C34 0.029(3) 0.038(3) 0.033(3) -0.003(3) 0.005(3) 0.016(3)
C35 0.025(6) 0.038(5) 0.016(4) 0.000(4) -0.002(3) 0.018(4)
C36 0.056(5) 0.026(4) 0.027(4) 0.007(3) 0.011(4) 0.015(4)
C37 0.079(7) 0.032(5) 0.040(5) 0.015(4) 0.022(5) 0.029(5)
C38 0.051(5) 0.038(5) 0.033(5) 0.019(4) 0.013(4) 0.020(4)
C39 0.032(4) 0.044(6) 0.014(4) 0.003(4) -0.002(3) 0.015(5)
C40 0.034(4) 0.038(6) 0.019(4) -0.003(4) 0.007(3) 0.016(4)
C35B 0.025(6) 0.038(5) 0.016(4) 0.000(4) -0.002(3) 0.018(4)
C36B 0.056(5) 0.026(4) 0.027(4) 0.007(3) 0.011(4) 0.015(4)
C37B 0.079(7) 0.032(5) 0.040(5) 0.015(4) 0.022(5) 0.029(5)
C38B 0.051(5) 0.038(5) 0.033(5) 0.019(4) 0.013(4) 0.020(4)
C39B 0.032(4) 0.044(6) 0.014(4) 0.003(4) -0.002(3) 0.015(5)
C40B 0.034(4) 0.038(6) 0.019(4) -0.003(4) 0.007(3) 0.016(4)
F1 0.045(2) 0.044(2) 0.0284(19) 0.0129(16) 0.0165(17) 0.0116(17)
F2 0.036(2) 0.041(2) 0.053(2) 0.0115(18) 0.0278(19) 0.0033(17)
F3 0.0179(16) 0.043(2) 0.049(2) 0.0016(18) 0.0064(16) 0.0019(15)
F4 0.0188(15) 0.0371(19) 0.0259(17) 0.0047(14) -0.0013(13) 0.0068(14)
Os4 0.02875(11) 0.01917(10) 0.01829(10) 0.00404(8) 0.00682(8) 0.00970(8)
Os5 0.02477(11) 0.02382(11) 0.02691(12) 0.00199(9) 0.00696(9) 0.01123(9)
Os6 0.02877(11) 0.02492(11) 0.01904(11) 0.00438(8) 0.00772(9) 0.00894(9)
P3 0.0541(10) 0.0316(8) 0.0223(8) 0.0092(6) 0.0116(7) 0.0265(8)
P4 0.0330(8) 0.0182(6) 0.0266(7) 0.0063(6) 0.0140(6) 0.0080(6)
C41 0.041(3) 0.025(3) 0.023(3) 0.004(2) 0.011(3) 0.012(3)
C42 0.027(3) 0.027(3) 0.023(3) 0.003(2) 0.007(2) 0.008(2)
C43 0.035(3) 0.034(3) 0.039(4) 0.003(3) 0.007(3) 0.016(3)
C44 0.019(3) 0.027(3) 0.052(4) -0.001(3) 0.008(3) 0.006(2)
C45 0.026(3) 0.040(3) 0.034(3) 0.006(3) 0.013(3) 0.012(3)
C46 0.029(3) 0.033(3) 0.029(3) 0.003(3) 0.003(3) 0.015(3)
C47 0.042(3) 0.034(3) 0.023(3) 0.002(2) 0.011(3) 0.015(3)
C48 0.031(3) 0.033(3) 0.020(3) 0.002(2) 0.007(2) 0.009(3)
C49 0.032(3) 0.031(3) 0.029(3) 0.006(3) 0.011(3) 0.009(3)
C50 0.034(3) 0.031(3) 0.022(3) 0.005(2) 0.011(3) 0.008(3)
O11 0.055(3) 0.028(2) 0.038(3) 0.0043(19) 0.020(2) 0.018(2)
O12 0.041(2) 0.022(2) 0.039(3) 0.0022(18) 0.013(2) 0.0118(18)
O13 0.055(3) 0.038(3) 0.061(3) 0.008(2) 0.012(3) 0.029(2)
O14 0.027(2) 0.025(2) 0.087(4) -0.004(2) 0.014(2) 0.0065(19)
O15 0.042(3) 0.062(3) 0.028(3) 0.003(2) 0.002(2) 0.009(2)
O16 0.039(3) 0.053(3) 0.036(3) 0.014(2) 0.016(2) 0.020(2)
O17 0.071(4) 0.043(3) 0.033(3) 0.006(2) 0.021(2) 0.030(3)
O18 0.048(3) 0.033(2) 0.034(2) 0.0046(19) 0.007(2) 0.021(2)
O19 0.050(3) 0.051(3) 0.033(3) 0.013(2) 0.021(2) 0.013(2)
O20 0.035(3) 0.046(3) 0.035(3) 0.007(2) 0.006(2) 0.003(2)
C51 0.062(4) 0.045(4) 0.034(3) 0.023(3) 0.030(3) 0.038(3)
C52 0.057(3) 0.025(3) 0.033(3) 0.014(2) 0.028(3) 0.023(3)
C53 0.055(3) 0.027(3) 0.037(5) 0.008(5) 0.025(3) 0.016(3)
C54 0.044(4) 0.014(4) 0.032(5) -0.001(5) 0.023(3) 0.004(4)
C55 0.049(4) 0.019(5) 0.027(4) 0.004(4) 0.021(3) 0.012(4)
C56 0.042(4) 0.017(5) 0.027(4) 0.003(4) 0.016(3) 0.014(4)
F5 0.051(2) 0.029(3) 0.034(4) 0.006(4) 0.035(2) -0.0038(18)
F6 0.047(4) 0.029(3) 0.033(4) 0.002(3) 0.023(3) 0.006(3)
F7 0.052(4) 0.040(4) 0.033(3) 0.015(3) 0.025(3) 0.016(3)
F8 0.044(3) 0.033(3) 0.027(3) 0.014(3) 0.014(2) 0.019(3)
C51B 0.062(4) 0.045(4) 0.034(3) 0.023(3) 0.030(3) 0.038(3)
C52B 0.057(3) 0.025(3) 0.033(3) 0.014(2) 0.028(3) 0.023(3)
C53B 0.055(3) 0.027(3) 0.037(5) 0.008(5) 0.025(3) 0.016(3)
C54B 0.044(4) 0.014(4) 0.032(5) -0.001(5) 0.023(3) 0.004(4)
C55B 0.049(4) 0.019(5) 0.027(4) 0.004(4) 0.021(3) 0.012(4)
C56B 0.042(4) 0.017(5) 0.027(4) 0.003(4) 0.016(3) 0.014(4)
F5B 0.051(2) 0.029(3) 0.034(4) 0.006(4) 0.035(2) -0.0038(18)
F6B 0.047(4) 0.029(3) 0.033(4) 0.002(3) 0.023(3) 0.006(3)
F7B 0.052(4) 0.040(4) 0.033(3) 0.015(3) 0.025(3) 0.016(3)
F8B 0.044(3) 0.033(3) 0.027(3) 0.014(3) 0.014(2) 0.019(3)
C57 0.031(5) 0.034(4) 0.019(3) 0.004(3) 0.007(4) 0.017(4)
C58 0.042(7) 0.042(5) 0.025(4) 0.000(3) 0.005(4) 0.022(5)
C59 0.057(7) 0.040(5) 0.033(5) -0.003(4) 0.008(5) 0.024(5)
C60 0.064(7) 0.048(6) 0.031(5) -0.010(4) -0.006(5) 0.019(5)
C61 0.051(6) 0.043(5) 0.035(5) 0.004(4) -0.013(4) 0.011(4)
C62 0.041(5) 0.031(4) 0.032(4) 0.006(3) -0.005(4) 0.012(4)
C57B 0.031(5) 0.034(4) 0.019(3) 0.004(3) 0.007(4) 0.017(4)
C58B 0.042(7) 0.042(5) 0.025(4) 0.000(3) 0.005(4) 0.022(5)
C59B 0.057(7) 0.040(5) 0.033(5) -0.003(4) 0.008(5) 0.024(5)
C60B 0.064(7) 0.048(6) 0.031(5) -0.010(4) -0.006(5) 0.019(5)
C61B 0.051(6) 0.043(5) 0.035(5) 0.004(4) -0.013(4) 0.011(4)
C62B 0.041(5) 0.031(4) 0.032(4) 0.006(3) -0.005(4) 0.012(4)
C63 0.051(4) 0.034(3) 0.022(3) 0.010(2) 0.010(3) 0.027(3)
C64 0.052(4) 0.041(4) 0.047(4) 0.018(3) -0.007(3) 0.016(3)
C65 0.045(4) 0.059(5) 0.054(5) 0.024(4) 0.003(4) 0.020(4)
C66 0.058(4) 0.050(4) 0.042(4) 0.019(3) 0.019(3) 0.036(4)
C67 0.059(4) 0.035(3) 0.036(4) 0.012(3) 0.023(3) 0.026(3)
C68 0.046(4) 0.036(3) 0.034(3) 0.013(3) 0.019(3) 0.023(3)
C69 0.035(3) 0.021(3) 0.038(3) 0.002(2) 0.018(3) 0.000(2)
C70 0.045(4) 0.023(3) 0.084(6) -0.005(3) 0.026(4) 0.004(3)
C71 0.051(5) 0.031(4) 0.113(8) -0.021(4) 0.034(5) 0.000(3)
C72 0.052(5) 0.045(4) 0.070(6) -0.023(4) 0.031(5) -0.016(4)
C73 0.046(4) 0.043(4) 0.044(4) 0.004(3) 0.016(3) -0.011(3)
C74 0.039(4) 0.026(3) 0.036(4) 0.004(3) 0.010(3) -0.005(3)
C75 0.024(3) 0.023(3) 0.033(3) 0.004(2) 0.010(2) 0.006(2)
C76 0.029(3) 0.025(3) 0.036(3) 0.007(2) 0.011(3) 0.007(2)
C77 0.034(3) 0.028(3) 0.040(4) 0.011(3) 0.008(3) 0.013(3)
C78 0.032(3) 0.023(3) 0.046(4) 0.002(3) 0.006(3) 0.009(2)
C79 0.039(3) 0.033(3) 0.039(4) -0.001(3) 0.013(3) 0.015(3)
C80 0.039(3) 0.025(3) 0.035(3) 0.005(3) 0.014(3) 0.013(3)

loop_
_atom_type_symbol
_atom_type_description
_atom_type_scat_dispersion_real
_atom_type_scat_dispersion_imag
_atom_type_scat_source
C C 0.0033 0.0016 'International Tables Vol C Tables 4.2.6.8 and 6.1.1.4'
H H 0.0000 0.0000 'International Tables Vol C Tables 4.2.6.8 and 6.1.1.4'
O O 0.0106 0.0060 'International Tables Vol C Tables 4.2.6.8 and 6.1.1.4'
F F 0.0171 0.0103 'International Tables Vol C Tables 4.2.6.8 and 6.1.1.4'
P P 0.1023 0.0942 'International Tables Vol C Tables 4.2.6.8 and 6.1.1.4'
Os Os -1.2165 7.6030 'International Tables Vol C Tables 4.2.6.8 and 6.1.1.4'

loop_
_geom_angle_atom_site_label_1
_geom_angle_atom_site_label_2
_geom_angle_atom_site_label_3
_geom_angle
_geom_angle_site_symmetry_1
_geom_angle_site_symmetry_3
C1 Os1 C2 177.6(2) . .
C1 Os1 P2 90.78(17) . .
C2 Os1 P2 91.07(19) . .
C1 Os1 P1 92.21(16) . .
C2 Os1 P1 89.44(16) . .
P2 Os1 P1 85.74(5) . .
C1 Os1 Os2 92.06(16) . .
C2 Os1 Os2 85.78(18) . .
P2 Os1 Os2 165.99(4) . .
P1 Os1 Os2 107.84(3) . .
C1 Os1 Os3 87.91(16) . .
C2 Os1 Os3 90.10(16) . .
P2 Os1 Os3 106.51(4) . .
P1 Os1 Os3 167.75(3) . .
Os2 Os1 Os3 59.920(8) . .
C6 Os2 C5 105.8(3) . .
C6 Os2 C4 91.5(3) . .
C5 Os2 C4 90.4(3) . .
C6 Os2 C3 90.8(3) . .
C5 Os2 C3 88.8(3) . .
C4 Os2 C3 177.7(3) . .
C6 Os2 Os1 156.5(2) . .
C5 Os2 Os1 97.34(16) . .
C4 Os2 Os1 92.6(2) . .
C3 Os2 Os1 85.39(18) . .
C6 Os2 Os3 96.6(2) . .
C5 Os2 Os3 157.64(16) . .
C4 Os2 Os3 88.4(2) . .
C3 Os2 Os3 91.4(2) . .
Os1 Os2 Os3 60.420(8) . .
C9 Os3 C10 102.1(3) . .
C9 Os3 C7 92.3(3) . .
C10 Os3 C7 87.9(3) . .
C9 Os3 C8 92.5(3) . .
C10 Os3 C8 92.4(3) . .
C7 Os3 C8 175.0(2) . .
C9 Os3 Os2 95.4(3) . .
C10 Os3 Os2 162.25(18) . .
C7 Os3 Os2 88.33(19) . .
C8 Os3 Os2 89.91(18) . .
C9 Os3 Os1 155.0(3) . .
C10 Os3 Os1 102.91(18) . .
C7 Os3 Os1 88.63(17) . .
C8 Os3 Os1 86.46(16) . .
Os2 Os3 Os1 59.661(7) . .
C17 P1 C23 103.3(2) . .
C17 P1 C11 102.3(2) . .
C23 P1 C11 106.6(2) . .
C17 P1 Os1 115.61(17) . .
C23 P1 Os1 120.37(17) . .
C11 P1 Os1 106.95(17) . .
C29 P2 C35 100.0(3) . .
C29 P2 C12 104.6(3) . .
C35 P2 C12 108.2(3) . .
C29 P2 C35B 109.6(6) . .
C12 P2 C35B 93.6(7) . .
C29 P2 Os1 115.5(2) . .
C35 P2 Os1 120.1(3) . .
C12 P2 Os1 107.18(18) . .
C35B P2 Os1 122.5(8) . .
O1 C1 Os1 176.9(5) . .
O2 C2 Os1 176.0(5) . .
O3 C3 Os2 174.2(6) . .
O4 C4 Os2 175.3(6) . .
O5 C5 Os2 178.5(5) . .
O6 C6 Os2 178.3(7) . .
O7 C7 Os3 174.1(6) . .
O8 C8 Os3 175.7(5) . .
O9 C9 Os3 178.6(7) . .
O10 C10 Os3 177.0(6) . .
C16 C11 C12 118.8(5) . .
C16 C11 P1 124.3(4) . .
C12 C11 P1 116.9(4) . .
C13 C12 C11 118.7(5) . .
C13 C12 P2 123.7(4) . .
C11 C12 P2 117.6(4) . .
F1 C13 C14 118.0(5) . .
F1 C13 C12 120.9(5) . .
C14 C13 C12 121.1(5) . .
F2 C14 C15 120.2(6) . .
F2 C14 C13 119.6(6) . .
C15 C14 C13 120.2(5) . .
F3 C15 C14 120.0(5) . .
F3 C15 C16 120.4(5) . .
C14 C15 C16 119.6(5) . .
F4 C16 C15 117.3(5) . .
F4 C16 C11 121.2(5) . .
C15 C16 C11 121.5(5) . .
C18 C17 C22 118.6(5) . .
C18 C17 P1 123.2(4) . .
C22 C17 P1 118.2(4) . .
C19 C18 C17 120.1(6) . .
C19 C18 H18 119.9 . .
C17 C18 H18 119.9 . .
C20 C19 C18 120.6(6) . .
C20 C19 H19 119.7 . .
C18 C19 H19 119.7 . .
C21 C20 C19 120.1(6) . .
C21 C20 H20 119.9 . .
C19 C20 H20 119.9 . .
C20 C21 C22 120.0(6) . .
C20 C21 H21 120.0 . .
C22 C21 H21 120.0 . .
C21 C22 C17 120.6(6) . .
C21 C22 H22 119.7 . .
C17 C22 H22 119.7 . .
C28 C23 C24 118.8(5) . .
C28 C23 P1 120.0(4) . .
C24 C23 P1 121.1(4) . .
C25 C24 C23 119.9(6) . .
C25 C24 H24 120.0 . .
C23 C24 H24 120.0 . .
C26 C25 C24 120.6(6) . .
C26 C25 H25 119.7 . .
C24 C25 H25 119.7 . .
C27 C26 C25 119.7(6) . .
C27 C26 H26 120.2 . .
C25 C26 H26 120.2 . .
C26 C27 C28 120.5(6) . .
C26 C27 H27 119.8 . .
C28 C27 H27 119.8 . .
C27 C28 C23 120.5(6) . .
C27 C28 H28 119.8 . .
C23 C28 H28 119.8 . .
C34 C29 C30 119.3(6) . .
C34 C29 P2 123.2(5) . .
C30 C29 P2 117.5(4) . .
C31 C30 C29 120.3(6) . .
C31 C30 H30 119.8 . .
C29 C30 H30 119.8 . .
C30 C31 C32 120.1(7) . .
C30 C31 H31 119.9 . .
C32 C31 H31 119.9 . .
C31 C32 C33 120.0(6) . .
C31 C32 H32 120.0 . .
C33 C32 H32 120.0 . .
C32 C33 C34 120.6(6) . .
C32 C33 H33 119.7 . .
C34 C33 H33 119.7 . .
C33 C34 C29 119.6(6) . .
C33 C34 H34 120.2 . .
C29 C34 H34 120.2 . .
C36 C35 C40 121.84(15) . .
C36 C35 P2 117.1(3) . .
C40 C35 P2 121.1(3) . .
C35 C36 C37 118.29(14) . .
C35 C36 H36 120.9 . .
C37 C36 H36 120.9 . .
C38 C37 C36 120.11(14) . .
C38 C37 H37 119.9 . .
C36 C37 H37 119.9 . .
C39 C38 C37 120.07(14) . .
C39 C38 H38 120.0 . .
C37 C38 H38 120.0 . .
C38 C39 C40 120.01(14) . .
C38 C39 H39 120.0 . .
C40 C39 H39 120.0 . .
C35 C40 C39 119.66(15) . .
C35 C40 H40 120.2 . .
C39 C40 H40 120.2 . .
C36B C35B C40B 121.61(16) . .
C36B C35B P2 121.9(8) . .
C40B C35B P2 116.5(8) . .
C35B C36B C37B 118.40(15) . .
C35B C36B H36B 120.8 . .
C37B C36B H36B 120.8 . .
C38B C37B C36B 120.18(15) . .
C38B C37B H37B 119.9 . .
C36B C37B H37B 119.9 . .
C37B C38B C39B 119.93(15) . .
C37B C38B H38B 120.0 . .
C39B C38B H38B 120.0 . .
C40B C39B C38B 120.00(17) . .
C40B C39B H39B 120.0 . .
C38B C39B H39B 120.0 . .
C35B C40B C39B 119.74(17) . .
C35B C40B H40B 120.1 . .
C39B C40B H40B 120.1 . .
C41 Os4 C42 175.9(3) . .
C41 Os4 P3 87.41(18) . .
C42 Os4 P3 94.17(17) . .
C41 Os4 P4 94.77(19) . .
C42 Os4 P4 89.08(17) . .
P3 Os4 P4 86.81(6) . .
C41 Os4 Os6 86.20(17) . .
C42 Os4 Os6 91.44(17) . .
P3 Os4 Os6 166.22(5) . .
P4 Os4 Os6 105.87(4) . .
C41 Os4 Os5 91.41(18) . .
C42 Os4 Os5 84.52(17) . .
P3 Os4 Os5 108.73(5) . .
P4 Os4 Os5 163.54(4) . .
Os6 Os4 Os5 59.293(8) . .
C45 Os5 C46 103.0(3) . .
C45 Os5 C44 88.8(3) . .
C46 Os5 C44 90.8(3) . .
C45 Os5 C43 90.1(3) . .
C46 Os5 C43 93.4(3) . .
C44 Os5 C43 175.8(3) . .
C45 Os5 Os6 164.30(17) . .
C46 Os5 Os6 92.12(18) . .
C44 Os5 Os6 86.88(19) . .
C43 Os5 Os6 93.2(2) . .
C45 Os5 Os4 104.76(18) . .
C46 Os5 Os4 152.20(18) . .
C44 Os5 Os4 90.85(18) . .
C43 Os5 Os4 85.6(2) . .
Os6 Os5 Os4 60.266(8) . .
C50 Os6 C49 102.3(3) . .
C50 Os6 C48 91.7(3) . .
C49 Os6 C48 91.5(3) . .
C50 Os6 C47 91.3(3) . .
C49 Os6 C47 90.8(3) . .
C48 Os6 C47 175.8(3) . .
C50 Os6 Os5 158.81(17) . .
C49 Os6 Os5 98.63(19) . .
C48 Os6 Os5 90.80(18) . .
C47 Os6 Os5 85.34(19) . .
C50 Os6 Os4 98.77(17) . .
C49 Os6 Os4 158.80(19) . .
C48 Os6 Os4 85.79(17) . .
C47 Os6 Os4 90.78(18) . .
Os5 Os6 Os4 60.440(8) . .
C63 P3 C51 103.5(3) . .
C63 P3 C57B 111.8(5) . .
C51 P3 C57B 84.7(7) . .
C63 P3 C57 103.7(3) . .
C51 P3 C57 104.4(3) . .
C63 P3 Os4 115.8(2) . .
C51 P3 Os4 108.3(2) . .
C57B P3 Os4 125.2(5) . .
C57 P3 Os4 119.5(2) . .
C75 P4 C69 105.3(3) . .
C75 P4 C52 102.2(3) . .
C69 P4 C52 102.9(3) . .
C75 P4 Os4 114.71(19) . .
C69 P4 Os4 121.6(2) . .
C52 P4 Os4 107.8(2) . .
O11 C41 Os4 175.8(5) . .
O12 C42 Os4 176.6(5) . .
O13 C43 Os5 173.4(6) . .
O14 C44 Os5 174.8(5) . .
O15 C45 Os5 177.6(6) . .
O16 C46 Os5 179.9(6) . .
O17 C47 Os6 175.7(5) . .
O18 C48 Os6 175.5(5) . .
O19 C49 Os6 178.1(6) . .
O20 C50 Os6 178.5(5) . .
C52 C51 C56 123.6(7) . .
C52 C51 P3 118.4(4) . .
C56 C51 P3 117.4(6) . .
C53 C52 C51 115.7(6) . .
C53 C52 P4 126.1(6) . .
C51 C52 P4 118.0(5) . .
F5 C53 C52 119.5(7) . .
F5 C53 C54 119.1(8) . .
C52 C53 C54 121.3(9) . .
F6 C54 C55 121.0(7) . .
F6 C54 C53 117.6(9) . .
C55 C54 C53 121.4(8) . .
F7 C55 C54 120.0(8) . .
F7 C55 C56 119.4(9) . .
C54 C55 C56 120.6(7) . .
F8 C56 C55 118.7(7) . .
F8 C56 C51 124.1(8) . .
C55 C56 C51 117.2(8) . .
F5B C53B C54B 113.2(11) . .
F6B C54B C55B 121.9(12) . .
F6B C54B C53B 124.9(14) . .
C55B C54B C53B 113.1(11) . .
C54B C55B F7B 117.4(12) . .
C54B C55B C56B 121.7(11) . .
F7B C55B C56B 120.7(13) . .
F8B C56B C55B 117.9(11) . .
C58 C57 C62 120.0 . .
C58 C57 P3 114.5(3) . .
C62 C57 P3 125.5(3) . .
C57 C58 C59 120.0 . .
C57 C58 H58 120.0 . .
C59 C58 H58 120.0 . .
C60 C59 C58 120.0 . .
C60 C59 H59 120.0 . .
C58 C59 H59 120.0 . .
C61 C60 C59 120.0 . .
C61 C60 H60 120.0 . .
C59 C60 H60 120.0 . .
C62 C61 C60 120.0 . .
C62 C61 H61 120.0 . .
C60 C61 H61 120.0 . .
C61 C62 C57 120.0 . .
C61 C62 H62 120.0 . .
C57 C62 H62 120.0 . .
C58B C57B C62B 121.72(18) . .
C58B C57B P3 121.3(8) . .
C62B C57B P3 117.0(8) . .
C57B C58B C59B 118.21(16) . .
C57B C58B H58B 120.9 . .
C59B C58B H58B 120.9 . .
C60B C59B C58B 120.08(16) . .
C60B C59B H59B 120.0 . .
C58B C59B H59B 120.0 . .
C61B C60B C59B 119.97(17) . .
C61B C60B H60B 120.0 . .
C59B C60B H60B 120.0 . .
C60B C61B C62B 119.95(16) . .
C60B C61B H61B 120.0 . .
C62B C61B H61B 120.0 . .
C57B C62B C61B 119.60(16) . .
C57B C62B H62B 120.2 . .
C61B C62B H62B 120.2 . .
C64 C63 C68 118.5(6) . .
C64 C63 P3 118.6(5) . .
C68 C63 P3 122.5(5) . .
C63 C64 C65 121.4(7) . .
C63 C64 H64 119.3 . .
C65 C64 H64 119.3 . .
C66 C65 C64 119.5(7) . .
C66 C65 H65 120.3 . .
C64 C65 H65 120.3 . .
C67 C66 C65 120.0(6) . .
C67 C66 H66 120.0 . .
C65 C66 H66 120.0 . .
C66 C67 C68 120.4(6) . .
C66 C67 H67 119.8 . .
C68 C67 H67 119.8 . .
C63 C68 C67 120.1(7) . .
C63 C68 H68 119.9 . .
C67 C68 H68 119.9 . .
C70 C69 C74 119.6(6) . .
C70 C69 P4 117.1(6) . .
C74 C69 P4 123.2(5) . .
C71 C70 C69 119.8(8) . .
C71 C70 H70 120.1 . .
C69 C70 H70 120.1 . .
C72 C71 C70 120.6(8) . .
C72 C71 H71 119.7 . .
C70 C71 H71 119.7 . .
C71 C72 C73 120.1(7) . .
C71 C72 H72 120.0 . .
C73 C72 H72 120.0 . .
C74 C73 C72 119.9(8) . .
C74 C73 H73 120.1 . .
C72 C73 H73 120.1 . .
C73 C74 C69 120.0(7) . .
C73 C74 H74 120.0 . .
C69 C74 H74 120.0 . .
C80 C75 C76 118.9(5) . .
C80 C75 P4 122.3(4) . .
C76 C75 P4 118.5(4) . .
C77 C76 C75 120.0(6) . .
C77 C76 H76 120.0 . .
C75 C76 H76 120.0 . .
C78 C77 C76 120.4(6) . .
C78 C77 H77 119.8 . .
C76 C77 H77 119.8 . .
C77 C78 C79 120.0(6) . .
C77 C78 H78 120.0 . .
C79 C78 H78 120.0 . .
C78 C79 C80 120.5(6) . .
C78 C79 H79 119.7 . .
C80 C79 H79 119.7 . .
C79 C80 C75 120.2(5) . .
C79 C80 H80 119.9 . .
C75 C80 H80 119.9 . .
C2S C1S C6S 123.6 . .
C2S C1S H1S 118.2 . .
C6S C1S H1S 118.2 . .
C1S C2S C3S 116.6 . .
C1S C2S H2S 121.7 . .
C3S C2S H2S 121.7 . .
C4S C3S C2S 120.3 . .
C4S C3S H3S 119.8 . .
C2S C3S H3S 119.8 . .
C3S C4S C5S 120.0 . .
C3S C4S H4S 120.0 . .
C5S C4S H4S 120.0 . .
C6S C5S C4S 120.0 . .
C6S C5S H5S 120.0 . .
C4S C5S H5S 120.0 . .
C1S C6S C5S 119.4 . .
C1S C6S H6S 120.3 . .
C5S C6S H6S 120.3 . .
C9S C7S C8S 117.0(6) 2_667 .
C9S C7S H7S 121.5 2_667 .
C8S C7S H7S 121.5 . .
C9S C8S C7S 122.2(12) . .
C9S C8S H8S 118.9 . .
C7S C8S H8S 118.9 . .
C8S C9S C7S 120.3(12) . 2_667
C8S C9S H9S 119.9 . .
C7S C9S H9S 119.9 2_667 .
C8B C7B C12B 120.0 . .
C8B C7B H7B 120.0 . .
C12B C7B H7B 120.0 . .
C7B C8B C9B 120.0 . .
C7B C8B H8B 120.0 . .
C9B C8B H8B 120.0 . .
C8B C9B C10B 120.00(5) . .
C8B C9B H9B 120.0 . .
C10B C9B H9B 120.0 . .
C11B C10B C9B 120.0 . .
C11B C10B H10B 120.0 . .
C9B C10B H10B 120.0 . .
C12B C11B C10B 120.0 . .
C12B C11B H11B 120.0 . .
C10B C11B H11B 120.0 . .
C11B C12B C7B 120.0 . .
C11B C12B H12B 120.0 . .
C7B C12B H12B 120.0 . .

loop_
_geom_bond_atom_site_label_1
_geom_bond_atom_site_label_2
_geom_bond_distance
_geom_bond_site_symmetry_2
Os1 C1 1.912(6) .
Os1 C2 1.939(6) .
Os1 P2 2.2762(15) .
Os1 P1 2.2896(13) .
Os1 Os2 2.8871(3) .
Os1 Os3 2.9093(3) .
Os2 C6 1.901(7) .
Os2 C5 1.921(6) .
Os2 C4 1.948(7) .
Os2 C3 1.952(7) .
Os2 Os3 2.8948(4) .
Os3 C9 1.900(7) .
Os3 C10 1.911(7) .
Os3 C7 1.949(6) .
Os3 C8 1.952(6) .
P1 C17 1.825(5) .
P1 C23 1.838(5) .
P1 C11 1.854(5) .
P2 C29 1.819(6) .
P2 C35 1.838(4) .
P2 C12 1.851(6) .
P2 C35B 1.891(7) .
C1 O1 1.159(7) .
C2 O2 1.149(7) .
C3 O3 1.133(8) .
C4 O4 1.134(8) .
C5 O5 1.134(7) .
C6 O6 1.147(8) .
C7 O7 1.141(7) .
C8 O8 1.134(7) .
C9 O9 1.141(8) .
C10 O10 1.144(8) .
C11 C16 1.388(7) .
C11 C12 1.410(7) .
C12 C13 1.392(8) .
C13 F1 1.334(7) .
C13 C14 1.379(9) .
C14 F2 1.341(6) .
C14 C15 1.374(9) .
C15 F3 1.340(6) .
C15 C16 1.378(8) .
C16 F4 1.343(6) .
C17 C18 1.393(8) .
C17 C22 1.402(8) .
C18 C19 1.384(8) .
C18 H18 0.9500 .
C19 C20 1.380(10) .
C19 H19 0.9500 .
C20 C21 1.375(10) .
C20 H20 0.9500 .
C21 C22 1.386(8) .
C21 H21 0.9500 .
C22 H22 0.9500 .
C23 C28 1.387(8) .
C23 C24 1.400(8) .
C24 C25 1.387(9) .
C24 H24 0.9500 .
C25 C26 1.377(10) .
C25 H25 0.9500 .
C26 C27 1.376(9) .
C26 H26 0.9500 .
C27 C28 1.383(8) .
C27 H27 0.9500 .
C28 H28 0.9500 .
C29 C34 1.394(8) .
C29 C30 1.400(9) .
C30 C31 1.379(9) .
C30 H30 0.9500 .
C31 C32 1.380(10) .
C31 H31 0.9500 .
C32 C33 1.382(11) .
C32 H32 0.9500 .
C33 C34 1.388(9) .
C33 H33 0.9500 .
C34 H34 0.9500 .
C35 C36 1.3763(11) .
C35 C40 1.3846(11) .
C36 C37 1.4201(11) .
C36 H36 0.9500 .
C37 C38 1.3897(11) .
C37 H37 0.9500 .
C38 C39 1.3896(11) .
C38 H38 0.9500 .
C39 C40 1.3897(11) .
C39 H39 0.9500 .
C40 H40 0.9500 .
C35B C36B 1.3767(11) .
C35B C40B 1.3851(11) .
C36B C37B 1.4202(11) .
C36B H36B 0.9500 .
C37B C38B 1.3899(11) .
C37B H37B 0.9500 .
C38B C39B 1.3900(12) .
C38B H38B 0.9500 .
C39B C40B 1.3899(12) .
C39B H39B 0.9500 .
C40B H40B 0.9500 .
Os4 C41 1.932(6) .
Os4 C42 1.933(6) .
Os4 P3 2.2809(15) .
Os4 P4 2.2902(15) .
Os4 Os6 2.9195(3) .
Os4 Os5 2.9245(3) .
Os5 C45 1.902(7) .
Os5 C46 1.924(6) .
Os5 C44 1.937(6) .
Os5 C43 1.952(6) .
Os5 Os6 2.8907(3) .
Os6 C50 1.906(6) .
Os6 C49 1.912(6) .
Os6 C48 1.951(6) .
Os6 C47 1.951(6) .
P3 C63 1.819(6) .
P3 C51 1.841(7) .
P3 C57B 1.844(7) .
P3 C57 1.872(4) .
P4 C75 1.829(6) .
P4 C69 1.839(6) .
P4 C52 1.853(6) .
C41 O11 1.151(7) .
C42 O12 1.142(7) .
C43 O13 1.135(8) .
C44 O14 1.141(7) .
C45 O15 1.148(8) .
C46 O16 1.134(7) .
C47 O17 1.136(7) .
C48 O18 1.142(7) .
C49 O19 1.144(7) .
C50 O20 1.143(7) .
C51 C52 1.394(10) .
C51 C56 1.412(9) .
C52 C53 1.388(10) .
C53 F5 1.355(10) .
C53 C54 1.393(11) .
C54 F6 1.345(9) .
C54 C55 1.351(14) .
C55 F7 1.349(9) .
C55 C56 1.380(13) .
C56 F8 1.346(10) .
C53B F5B 1.367(13) .
C53B C54B 1.403(13) .
C54B F6B 1.353(12) .
C54B C55B 1.356(17) .
C55B F7B 1.358(12) .
C55B C56B 1.376(15) .
C56B F8B 1.333(14) .
C57 C58 1.3900 .
C57 C62 1.3900 .
C58 C59 1.3900 .
C58 H58 0.9500 .
C59 C60 1.3900 .
C59 H59 0.9500 .
C60 C61 1.3900 .
C60 H60 0.9500 .
C61 C62 1.3900 .
C61 H61 0.9500 .
C62 H62 0.9500 .
C57B C58B 1.3766(11) .
C57B C62B 1.3849(11) .
C58B C59B 1.4205(11) .
C58B H58B 0.9500 .
C59B C60B 1.3900(11) .
C59B H59B 0.9500 .
C60B C61B 1.3900(11) .
C60B H60B 0.9500 .
C61B C62B 1.3901(11) .
C61B H61B 0.9500 .
C62B H62B 0.9500 .
C63 C64 1.389(10) .
C63 C68 1.391(9) .
C64 C65 1.392(10) .
C64 H64 0.9500 .
C65 C66 1.383(11) .
C65 H65 0.9500 .
C66 C67 1.378(10) .
C66 H66 0.9500 .
C67 C68 1.401(9) .
C67 H67 0.9500 .
C68 H68 0.9500 .
C69 C70 1.386(9) .
C69 C74 1.392(10) .
C70 C71 1.382(12) .
C70 H70 0.9500 .
C71 C72 1.367(14) .
C71 H71 0.9500 .
C72 C73 1.389(12) .
C72 H72 0.9500 .
C73 C74 1.381(10) .
C73 H73 0.9500 .
C74 H74 0.9500 .
C75 C80 1.396(8) .
C75 C76 1.399(8) .
C76 C77 1.393(8) .
C76 H76 0.9500 .
C77 C78 1.374(9) .
C77 H77 0.9500 .
C78 C79 1.380(9) .
C78 H78 0.9500 .
C79 C80 1.384(8) .
C79 H79 0.9500 .
C80 H80 0.9500 .
C1S C2S 1.3629 .
C1S C6S 1.3795 .
C1S H1S 0.9498 .
C2S C3S 1.4509 .
C2S H2S 0.9500 .
C3S C4S 1.3900 .
C3S H3S 0.9500 .
C4S C5S 1.3900 .
C4S H4S 0.9500 .
C5S C6S 1.3899 .
C5S H5S 0.9500 .
C6S H6S 0.9500 .
C7S C9S 1.394(7) 2_667
C7S C8S 1.396(7) .
C7S H7S 0.9500 .
C8S C9S 1.387(8) .
C8S H8S 0.9500 .
C9S C7S 1.394(7) 2_667
C9S H9S 0.9500 .
C7B C8B 1.3900 .
C7B C12B 1.3900 .
C7B H7B 0.9500 .
C8B C9B 1.3900 .
C8B H8B 0.9500 .
C9B C10B 1.3900 .
C9B H9B 0.9500 .
C10B C11B 1.3900 .
C10B H10B 0.9500 .
C11B C12B 1.3900 .
C11B H11B 0.9500 .
C12B H12B 0.9500 .
